data_2217314
loop_
_publ_author_name
'Lee Armbrust'
'Alex Bilyk'
'Christopher L. Brown'
'Peter C. Healy'

_publ_section_title
;
 1,4-Bis(piperidin-1-ylcarbonyl)benzene
;
_journal_coeditor_code SJ2448
_journal_issue 1
_journal_name_full 'Acta Crystallographica Section E'
_journal_page_first o31
_journal_page_last o31
_journal_paper_doi 10.1107/S1600536807062423
_journal_volume 64
_journal_year 2008
_chemical_formula_iupac 'C18 H20 N2 O2'
_chemical_formula_moiety 'C18 H20 N2 O2'
_chemical_formula_sum 'C18 H20 N2 O2'
_chemical_formula_weight 296.36
_chemical_name_common
;
1,1'-terephthaloylbis(3,4-dehydropiperidine)
;
_chemical_name_systematic
;
1,4-Bis(piperidin-1-ylcarbonyl)benzene
;
_space_group_IT_number 14
_symmetry_cell_setting monoclinic
_symmetry_space_group_name_Hall '-P 2yn'
_symmetry_space_group_name_H-M 'P 1 21/n 1'
_atom_sites_solution_hydrogens geom
_atom_sites_solution_primary direct
_atom_sites_solution_secondary difmap
_cell_angle_alpha 90
_cell_angle_beta 106.991(14)
_cell_angle_gamma 90
_cell_formula_units_Z 2
_cell_length_a 9.1255(19)
_cell_length_b 10.060(3)
_cell_length_c 8.6941(16)
_cell_measurement_reflns_used 25
_cell_measurement_temperature 295(2)
_cell_measurement_theta_max 16.9
_cell_measurement_theta_min 12.6
_cell_volume 763.3(3)
_computing_cell_refinement 'MSC/AFC7 Diffractometer Control'
_computing_data_collection 'MSC/AFC7 Diffractometer Control (Molecular Structure Corporation, 1999)'
_computing_data_reduction 'TEXSAN (Molecular Structure Corporation, 2001)'
_computing_molecular_graphics 'ORTEP-3 (Farrugia, 1997)'
_computing_publication_material 'TEXSAN; PLATON (Spek, 2003)'
_computing_structure_refinement 'TEXSAN; SHELXL97 (Sheldrick, 1997)'
_computing_structure_solution TEXSAN
_diffrn_ambient_temperature 295
_diffrn_measured_fraction_theta_full 0.999
_diffrn_measured_fraction_theta_max 0.999
_diffrn_measurement_device 'Rigaku AFC7R'
_diffrn_measurement_method \w-2\q
_diffrn_radiation_monochromator graphite
_diffrn_radiation_source 'Rigaku rotating anode'
_diffrn_radiation_type 'Mo K\a'
_diffrn_radiation_wavelength 0.7107
_diffrn_reflns_av_R_equivalents 0.0224
_diffrn_reflns_av_sigmaI/netI 0.0458
_diffrn_reflns_limit_h_max 11
_diffrn_reflns_limit_h_min -5
_diffrn_reflns_limit_k_max 13
_diffrn_reflns_limit_k_min 0
_diffrn_reflns_limit_l_max 10
_diffrn_reflns_limit_l_min -11
_diffrn_reflns_number 1985
_diffrn_reflns_reduction_process ' ?'
_diffrn_reflns_theta_full 27.51
_diffrn_reflns_theta_max 27.51
_diffrn_reflns_theta_min 2.85
_diffrn_standards_decay_% 0.92
_diffrn_standards_interval_count 150
_diffrn_standards_number 3
_exptl_absorpt_coefficient_mu 0.085
_exptl_absorpt_correction_type none
_exptl_crystal_colour colourless
_exptl_crystal_density_diffrn 1.289
_exptl_crystal_density_method 'not measured'
_exptl_crystal_description plate
_exptl_crystal_F_000 316
_exptl_crystal_size_max 0.350
_exptl_crystal_size_mid 0.300
_exptl_crystal_size_min 0.150
_refine_diff_density_max 0.164
_refine_diff_density_min -0.218
_refine_ls_extinction_method none
_refine_ls_goodness_of_fit_ref 1.013
_refine_ls_hydrogen_treatment constr
_refine_ls_matrix_type full
_refine_ls_number_parameters 100
_refine_ls_number_reflns 1753
_refine_ls_number_restraints 0
_refine_ls_restrained_S_all 1.013
_refine_ls_R_factor_all 0.0837
_refine_ls_R_factor_gt 0.0411
_refine_ls_shift/su_max <0.001
_refine_ls_shift/su_mean <0.001
_refine_ls_structure_factor_coef Fsqd
_refine_ls_weighting_details 'calc w=1/[\s^2^(Fo^2^)+(0.0519P)^2^+0.1363P] where P=(Fo^2^+2Fc^2^)/3'
_refine_ls_weighting_scheme calc
_refine_ls_wR_factor_gt 0.1065
_refine_ls_wR_factor_ref 0.1241
_reflns_number_gt 1122
_reflns_number_total 1753
_reflns_threshold_expression I>2\s(I)
_cod_data_source_file sj2448.cif
_cod_data_source_block I
_cod_depositor_comments
;
The following automatic conversions were performed:
'_symmetry_cell_setting' value 'Monoclinic' changed to 'monoclinic'
according to '/home/saulius/struct/CIF-dictionaries/cif_core.dic'
dictionary named 'cif_core.dic' version 2.4.1 from 2010-06-29.

Automatic conversion script
Id: cif_fix_enum 1527 2010-12-29 10:47:43Z saulius 

The following automatic conversions were performed:

'_symmetry_cell_setting' value 'Monoclinic' changed to 'monoclinic'
according to /home/saulius/struct/CIF-dictionaries/cif_core.dic
dictionary named 'cif_core.dic' version 2.4.1 from 2010-06-29.

Automatic conversion script
Id: cif_fix_values 1715 2011-07-08 13:25:40Z adriana 
;
_cod_original_sg_symbol_H-M 'P 21/n'
_cod_database_code 2217314
_cod_database_fobs_code 2217314

loop_
_symmetry_equiv_pos_site_id
_symmetry_equiv_pos_as_xyz
1 x,y,z
2 1/2-x,1/2+y,1/2-z
3 -x,-y,-z
4 1/2+x,1/2-y,1/2+z

loop_
_atom_site_aniso_label
_atom_site_aniso_U_11
_atom_site_aniso_U_22
_atom_site_aniso_U_33
_atom_site_aniso_U_12
_atom_site_aniso_U_13
_atom_site_aniso_U_23
O1 0.0557(8) 0.0690(9) 0.0491(7) -0.0176(7) 0.0168(6) -0.0240(7)
N1 0.0370(7) 0.0413(8) 0.0384(7) -0.0063(6) 0.0161(6) -0.0035(6)
C1 0.0360(8) 0.0389(9) 0.0324(8) 0.0014(7) 0.0089(6) -0.0019(7)
C3 0.0473(10) 0.0410(9) 0.0425(9) -0.0050(8) 0.0219(8) -0.0055(8)
C4 0.0721(14) 0.0630(13) 0.0404(10) -0.0048(11) 0.0168(9) -0.0049(9)
C5 0.0999(18) 0.0626(13) 0.0434(11) -0.0070(13) 0.0331(11) 0.0084(10)
C6 0.0686(14) 0.0517(11) 0.0640(12) -0.0070(10) 0.0378(11) 0.0114(10)
C7 0.0379(9) 0.0466(10) 0.0517(10) -0.0053(7) 0.0159(8) 0.0057(8)
C8 0.0322(8) 0.0387(8) 0.0284(7) 0.0041(6) 0.0109(6) -0.0027(6)
C9 0.0394(9) 0.0463(9) 0.0258(7) 0.0052(7) 0.0109(6) 0.0039(7)
C10 0.0314(7) 0.0481(9) 0.0288(7) 0.0059(7) 0.0072(6) 0.0007(7)

loop_
_atom_site_type_symbol
_atom_site_label
_atom_site_fract_x
_atom_site_fract_y
_atom_site_fract_z
_atom_site_U_iso_or_equiv
_atom_site_thermal_displace_type
_atom_site_occupancy
O O1 0.34253(15) 0.20263(14) 0.59031(15) 0.0576(5) Uani 1.000
N N1 0.33853(15) 0.09638(14) 0.36082(16) 0.0378(4) Uani 1.000
C C1 0.28168(18) 0.12259(16) 0.48421(18) 0.0360(5) Uani 1.000
C C3 0.2956(2) -0.01623(17) 0.2505(2) 0.0417(5) Uani 1.000
C C4 0.2517(3) 0.0308(2) 0.0776(2) 0.0584(7) Uani 1.000
C C5 0.3692(3) 0.1256(2) 0.0550(2) 0.0660(8) Uani 1.000
C C6 0.4691(3) 0.1846(2) 0.1752(3) 0.0575(7) Uani 1.000
C C7 0.4706(2) 0.17209(18) 0.3463(2) 0.0448(6) Uani 1.000
C C8 0.13664(17) 0.05471(15) 0.48833(17) 0.0327(4) Uani 1.000
C C9 0.00064(18) 0.07421(17) 0.36538(17) 0.0369(5) Uani 1.000
C C10 -0.13454(17) 0.01931(17) 0.37753(17) 0.0364(4) Uani 1.000
H H3A 0.38000 -0.07560 0.26880 0.0500 Uiso 1.000
H H3B 0.21100 -0.06100 0.26960 0.0500 Uiso 1.000
H H4A 0.24540 -0.04340 0.00850 0.0700 Uiso 1.000
H H4B 0.15500 0.07400 0.05230 0.0700 Uiso 1.000
H H5 0.37180 0.14410 -0.05130 0.0790 Uiso 1.000
H H6 0.54520 0.23860 0.15170 0.0690 Uiso 1.000
H H7A 0.46810 0.25840 0.38980 0.0540 Uiso 1.000
H H7B 0.56190 0.12800 0.40490 0.0540 Uiso 1.000
H H9 0.00080 0.12510 0.27340 0.0440 Uiso 1.000
H H10 -0.22810 0.03330 0.29200 0.0420 Uiso 1.000

loop_
_atom_type_symbol
_atom_type_description
_atom_type_scat_dispersion_real
_atom_type_scat_dispersion_imag
_atom_type_scat_source
O O 0.0106 0.0060 'International Tables Vol C Tables 4.2.6.8 and 6.1.1.4'
N N 0.0061 0.0033 'International Tables Vol C Tables 4.2.6.8 and 6.1.1.4'
H H 0.0000 0.0000 'International Tables Vol C Tables 4.2.6.8 and 6.1.1.4'
C C 0.0033 0.0016 'International Tables Vol C Tables 4.2.6.8 and 6.1.1.4'

loop_
_geom_angle_atom_site_label_1
_geom_angle_atom_site_label_2
_geom_angle_atom_site_label_3
_geom_angle_site_symmetry_1
_geom_angle_site_symmetry_3
_geom_angle
_geom_angle_publ_flag
C1 N1 C3 . . 125.62(14) no
C1 N1 C7 . . 119.07(14) no
C3 N1 C7 . . 114.63(14) no
O1 C1 N1 . . 122.12(16) no
O1 C1 C8 . . 119.30(15) no
N1 C1 C8 . . 118.56(14) no
N1 C3 C4 . . 110.59(14) no
C3 C4 C5 . . 109.82(17) no
C4 C5 C6 . . 122.97(19) no
C5 C6 C7 . . 124.0(2) no
N1 C7 C6 . . 111.29(16) no
C1 C8 C9 . . 120.77(14) no
C1 C8 C10 . 3_556 119.56(14) no
C9 C8 C10 . 3_556 119.44(15) no
C8 C9 C10 . . 119.92(14) no
C8 C10 C9 3_556 . 120.64(14) no
N1 C3 H3A . . 109.00 no
N1 C3 H3B . . 109.00 no
C4 C3 H3A . . 109.00 no
C4 C3 H3B . . 109.00 no
H3A C3 H3B . . 109.00 no
C3 C4 H4A . . 109.00 no
C3 C4 H4B . . 109.00 no
C5 C4 H4A . . 109.00 no
C5 C4 H4B . . 109.00 no
H4A C4 H4B . . 109.00 no
C4 C5 H5 . . 119.00 no
C6 C5 H5 . . 119.00 no
C5 C6 H6 . . 118.00 no
C7 C6 H6 . . 118.00 no
N1 C7 H7A . . 109.00 no
N1 C7 H7B . . 109.00 no
C6 C7 H7A . . 109.00 no
C6 C7 H7B . . 109.00 no
H7A C7 H7B . . 109.00 no
C8 C9 H9 . . 120.00 no
C10 C9 H9 . . 120.00 no
C9 C10 H10 . . 119.00 no
C8 C10 H10 3_556 . 120.00 no

loop_
_geom_bond_atom_site_label_1
_geom_bond_atom_site_label_2
_geom_bond_site_symmetry_2
_geom_bond_distance
_geom_bond_publ_flag
O1 C1 . 1.228(2) no
N1 C1 . 1.347(2) no
N1 C3 . 1.462(2) no
N1 C7 . 1.462(2) no
C1 C8 . 1.499(2) no
C3 C4 . 1.514(2) no
C4 C5 . 1.490(4) no
C5 C6 . 1.311(3) no
C6 C7 . 1.489(3) no
C8 C9 . 1.395(2) no
C8 C10 3_556 1.389(2) no
C9 C10 . 1.384(2) no
C3 H3A . 0.9500 no
C3 H3B . 0.9500 no
C4 H4A . 0.9500 no
C4 H4B . 0.9500 no
C5 H5 . 0.9500 no
C6 H6 . 0.9500 no
C7 H7A . 0.9500 no
C7 H7B . 0.9500 no
C9 H9 . 0.9500 no
C10 H10 . 0.9600 no

loop_
_geom_contact_atom_site_label_1
_geom_contact_atom_site_label_2
_geom_contact_distance
_geom_contact_site_symmetry_2
_geom_contact_publ_flag
O1 C9 3.290(2) 4_555 no
O1 H7A 2.4200 . no
O1 H3A 2.7800 3_656 no
O1 H10 2.9000 3_556 no
O1 H4A 2.7400 2_555 no
O1 H9 2.5100 4_555 no
C3 C9 3.262(3) . no
C9 C3 3.262(3) . no
C9 O1 3.290(2) 4_454 no
C1 H7B 2.9200 3_656 no
C6 H3A 2.9300 . no
C6 H10 3.0600 1_655 no
C8 H3B 2.4900 . no
C8 H6 2.7800 4_455 no
C9 H3B 2.6800 . no
C9 H6 3.0500 4_455 no
C10 H7B 3.0500 1_455 no
C10 H6 2.9700 2_545 no
H3A C6 2.9300 . no
H3A O1 2.7800 3_656 no
H3B C8 2.4900 . no
H3B C9 2.6800 . no
H3B H7A 2.5600 2_545 no
H4A O1 2.7400 2_545 no
H4A H10 2.5700 3_555 no
H4B H7A 2.5200 4_454 no
H6 C10 2.9700 2_555 no
H6 C8 2.7800 4_554 no
H6 C9 3.0500 4_554 no
H7A O1 2.4200 . no
H7A H3B 2.5600 2_555 no
H7A H4B 2.5200 4_555 no
H7B C10 3.0500 1_655 no
H7B H10 2.5800 1_655 no
H7B C1 2.9200 3_656 no
H9 O1 2.5100 4_454 no
H10 C6 3.0600 1_455 no
H10 H7B 2.5800 1_455 no
H10 O1 2.9000 3_556 no
H10 H4A 2.5700 3_555 no

loop_
_geom_hbond_atom_site_label_D
_geom_hbond_atom_site_label_H
_geom_hbond_atom_site_label_A
_geom_hbond_site_symmetry_A
_geom_hbond_distance_DH
_geom_hbond_distance_HA
_geom_hbond_distance_DA
_geom_hbond_angle_DHA
_geom_hbond_publ_flag
C9 H9 O1 4_454 0.9500 2.5100 3.290(2) 140.00 yes

loop_
_geom_torsion_atom_site_label_1
_geom_torsion_atom_site_label_2
_geom_torsion_atom_site_label_3
_geom_torsion_atom_site_label_4
_geom_torsion_site_symmetry_1
_geom_torsion_site_symmetry_3
_geom_torsion_site_symmetry_4
_geom_torsion
_geom_torsion_publ_flag
C3 N1 C1 O1 . . . 165.61(16) no
C3 N1 C1 C8 . . . -16.4(2) no
C7 N1 C1 O1 . . . -4.3(2) no
C7 N1 C1 C8 . . . 173.66(14) no
C1 N1 C3 C4 . . . 128.43(19) no
C7 N1 C3 C4 . . . -61.2(2) no
C1 N1 C7 C6 . . . -150.58(16) no
C3 N1 C7 C6 . . . 38.4(2) no
O1 C1 C8 C9 . . . 116.88(18) no
O1 C1 C8 C10 . . 3_556 -57.6(2) no
N1 C1 C8 C9 . . . -61.2(2) no
N1 C1 C8 C10 . . 3_556 124.35(17) no
N1 C3 C4 C5 . . . 47.6(2) no
C3 C4 C5 C6 . . . -16.9(3) no
C4 C5 C6 C7 . . . -4.6(4) no
C5 C6 C7 N1 . . . -5.4(3) no
C1 C8 C9 C10 . . . -174.84(15) no
C10 C8 C9 C10 3_556 . . -0.4(2) no
C1 C8 C10 C9 . 3_556 3_556 174.91(15) no
C9 C8 C10 C9 . 3_556 3_556 0.4(2) no
C8 C9 C10 C8 . . 3_556 0.4(2) no
